data_1533074
loop_
_publ_author_name
'Ryu Kum Sook'
'Seff, K.'
'Bae Myung Nam'
'Kim Yang'

_publ_section_title
;
 Further crystallographic confirmation that Cs(+) ions can occupy sodalite
 cavities and double six-rings. Crystal structure of fully dehydrated
 partially Cs(+)-exchanged zeolite X, (Cs45 Na47) (Si100 Al92 O384) - FAU
;
_journal_name_full 'Microporous and Mesoporous Materials'
_journal_page_first 65
_journal_page_last 75
_journal_volume 71
_journal_year 2004
_chemical_formula_sum 'Al92 Cs45.3 Na46.7 O384 Si100'
_chemical_name_systematic '(Cs45.3 Na46.7) (Al92 Si100 O384)'
_space_group_IT_number 203
_symmetry_space_group_name_Hall '-F 2uv 2vw 3'
_symmetry_space_group_name_H-M 'F d -3 :2'
_cell_angle_alpha 90
_cell_angle_beta 90
_cell_angle_gamma 90
_cell_formula_units_Z 1
_cell_length_a 24.898
_cell_length_b 24.898
_cell_length_c 24.898
_cell_volume 15434.529
_citation_journal_id_ASTM MIMMFJ
_cod_data_source_file RyuKumSook_MIMMFJ_2004_1902.cif
_cod_data_source_block Al92Cs45.3Na46.7O384Si100
_cod_original_cell_volume 15434.53
_cod_database_code 1533074

loop_
_symmetry_equiv_pos_as_xyz
x,y,z
-x+1/4,-y+1/4,z
x,-y+1/4,-z+1/4
-x+1/4,y,-z+1/4
z,x,y
-z+1/4,-x+1/4,y
z,-x+1/4,-y+1/4
-z+1/4,x,-y+1/4
y,z,x
y,-z+1/4,-x+1/4
-y+1/4,z,-x+1/4
-y+1/4,-z+1/4,x
-x,-y,-z
x-1/4,y-1/4,-z
-x,y-1/4,z-1/4
x-1/4,-y,z-1/4
-z,-x,-y
z-1/4,x-1/4,-y
-z,x-1/4,y-1/4
z-1/4,-x,y-1/4
-y,-z,-x
-y,z-1/4,x-1/4
y-1/4,-z,x-1/4
y-1/4,z-1/4,-x
x,y+1/2,z+1/2
-x+1/4,-y+3/4,z+1/2
x,-y+3/4,-z+3/4
-x+1/4,y+1/2,-z+3/4
z,x+1/2,y+1/2
-z+1/4,-x+3/4,y+1/2
z,-x+3/4,-y+3/4
-z+1/4,x+1/2,-y+3/4
y,z+1/2,x+1/2
y,-z+3/4,-x+3/4
-y+1/4,z+1/2,-x+3/4
-y+1/4,-z+3/4,x+1/2
-x,-y+1/2,-z+1/2
x-1/4,y+1/4,-z+1/2
-x,y+1/4,z+1/4
x-1/4,-y+1/2,z+1/4
-z,-x+1/2,-y+1/2
z-1/4,x+1/4,-y+1/2
-z,x+1/4,y+1/4
z-1/4,-x+1/2,y+1/4
-y,-z+1/2,-x+1/2
-y,z+1/4,x+1/4
y-1/4,-z+1/2,x+1/4
y-1/4,z+1/4,-x+1/2
x+1/2,y,z+1/2
-x+3/4,-y+1/4,z+1/2
x+1/2,-y+1/4,-z+3/4
-x+3/4,y,-z+3/4
z+1/2,x,y+1/2
-z+3/4,-x+1/4,y+1/2
z+1/2,-x+1/4,-y+3/4
-z+3/4,x,-y+3/4
y+1/2,z,x+1/2
y+1/2,-z+1/4,-x+3/4
-y+3/4,z,-x+3/4
-y+3/4,-z+1/4,x+1/2
-x+1/2,-y,-z+1/2
x+1/4,y-1/4,-z+1/2
-x+1/2,y-1/4,z+1/4
x+1/4,-y,z+1/4
-z+1/2,-x,-y+1/2
z+1/4,x-1/4,-y+1/2
-z+1/2,x-1/4,y+1/4
z+1/4,-x,y+1/4
-y+1/2,-z,-x+1/2
-y+1/2,z-1/4,x+1/4
y+1/4,-z,x+1/4
y+1/4,z-1/4,-x+1/2
x+1/2,y+1/2,z
-x+3/4,-y+3/4,z
x+1/2,-y+3/4,-z+1/4
-x+3/4,y+1/2,-z+1/4
z+1/2,x+1/2,y
-z+3/4,-x+3/4,y
z+1/2,-x+3/4,-y+1/4
-z+3/4,x+1/2,-y+1/4
y+1/2,z+1/2,x
y+1/2,-z+3/4,-x+1/4
-y+3/4,z+1/2,-x+1/4
-y+3/4,-z+3/4,x
-x+1/2,-y+1/2,-z
x+1/4,y+1/4,-z
-x+1/2,y+1/4,z-1/4
x+1/4,-y+1/2,z-1/4
-z+1/2,-x+1/2,-y
z+1/4,x+1/4,-y
-z+1/2,x+1/4,y-1/4
z+1/4,-x+1/2,y-1/4
-y+1/2,-z+1/2,-x
-y+1/2,z+1/4,x-1/4
y+1/4,-z+1/2,x-1/4
y+1/4,z+1/4,-x

loop_
_atom_site_label
_atom_site_type_symbol
_atom_site_fract_x
_atom_site_fract_y
_atom_site_fract_z
_atom_site_occupancy
_atom_site_U_iso_or_equiv
Si2 Si+4 -0.0544 0.0354 0.1226 0.0417 0.0
Cs2 Cs+1 0.09 0.09 0.09 0.0625 0.0
Cs6 Cs+1 0.4515 0.0787 0.0762 0.0156 0.0
O1 O-2 0.8892 0.0005 0.1085 1 0.0
Na1 Na+1 0 0 0 0.888 0.0
O3 O-2 -0.0352 0.0665 0.0637 1 0.0
Cs3 Cs+1 0.1651 0.1651 0.1651 0.1563 0.0
Al1 Al+3 -0.0544 0.0354 0.1226 0.9583 0.0
O4 O-2 -0.0664 0.0805 0.1711 1 0.0
Si1 Si+4 -0.0541 0.1231 0.0344 1 0.0
Cs1 Cs+1 0 0 0 0.112 0.0
O2 O-2 -0.0034 -0.0044 0.1433 1 0.0
Na2 Na+1 0.2268 0.2268 0.2268 0.844 0.0
Na3 Na+1 0.4055 0.0547 0.1208 0.0573 0.0
Cs4 Cs+1 0.2619 0.2619 0.2619 0.1563 0.0
Cs5 Cs+1 0.4212 0.125 0.125 0.625 0.0
